data_2239181
loop_
_publ_author_name
'Cavallo, Gabriella'
'Metrangolo, Pierangelo'
'Meyer, Franck'
'Pilati, Tullio'
'Resnati, Giuseppe'
'Terraneo, Giancarlo'

_publ_section_title
;
 The 1:1 co-crystal of triphenyl(2,3,5,6-tetrafluorobenzyl)phosphonium
 bromide and 1,1,2,2-tetrafluoro-1,2-diiodoethane
;
_journal_coeditor_code QK2057
_journal_issue 1
_journal_name_full 'Acta Crystallographica Section E'
_journal_page_first o9
_journal_page_last o10
_journal_paper_doi 10.1107/S1600536813032522
_journal_volume 70
_journal_year 2014
_chemical_formula_iupac 'C25 H18 F4 P +, Br -, C2 F4 I2'
_chemical_formula_moiety 'C25 H18 F4 P +, Br -, C2 F4 I2'
_chemical_formula_sum 'C27 H18 Br F8 I2 P'
_chemical_formula_weight 859.09
_chemical_name_systematic
'Triphenyl(2,3,5,6-tetrafluorobenzyl)phosphonium bromide--1,1,2,2-tetrafluoro-1,2-diiodoethane (1/1)'
_space_group_crystal_system triclinic
_space_group_IT_number 2
_space_group_name_Hall '-P 1'
_space_group_name_H-M_alt 'P -1'
_symmetry_space_group_name_Hall '-P 1'
_symmetry_space_group_name_H-M 'P -1'
_atom_sites_solution_hydrogens geom
_atom_sites_solution_primary direct
_atom_sites_solution_secondary difmap
_audit_creation_method SHELXL-2012
_cell_angle_alpha 78.07(2)
_cell_angle_beta 79.08(2)
_cell_angle_gamma 76.76(2)
_cell_formula_units_Z 2
_cell_length_a 9.6451(10)
_cell_length_b 10.9491(12)
_cell_length_c 13.8425(15)
_cell_measurement_reflns_used 11010
_cell_measurement_temperature 90(2)
_cell_measurement_theta_max 34.331
_cell_measurement_theta_min 2.251
_cell_volume 1376.7(3)
_computing_cell_refinement 'SAINT (Bruker, 2005)'
_computing_data_collection 'APEX2 (Bruker, 2005)'
_computing_data_reduction 'SAINT (Bruker, 2005)'
_computing_molecular_graphics 'ORTEP-3 for Windows (Farrugia, 2012) and Mercury (Macrae <i>et al.</i>, 2006)'
_computing_publication_material 'SHELXL2012 (Sheldrick, 2008)'
_computing_structure_refinement 'SHELXL2012 (Sheldrick, 2008)'
_computing_structure_solution 'SIR2002 (Burla <i>et al.</i>, 2003)'
_diffrn_ambient_temperature 90(2)
_diffrn_measured_fraction_theta_full 0.999
_diffrn_measured_fraction_theta_max 0.911
_diffrn_measurement_device_type 'Bruker SMART APEX CCD'
_diffrn_measurement_method '\w and \f scans'
_diffrn_radiation_type MoK\a
_diffrn_radiation_wavelength 0.71073
_diffrn_reflns_av_R_equivalents 0.0206
_diffrn_reflns_limit_h_max 15
_diffrn_reflns_limit_h_min -15
_diffrn_reflns_limit_k_max 17
_diffrn_reflns_limit_k_min -17
_diffrn_reflns_limit_l_max 21
_diffrn_reflns_limit_l_min -21
_diffrn_reflns_number 21807
_diffrn_reflns_theta_full 25.242
_diffrn_reflns_theta_max 34.818
_diffrn_reflns_theta_min 1.939
_exptl_absorpt_coefficient_mu 3.865
_exptl_absorpt_correction_T_max 1.000
_exptl_absorpt_correction_T_min 0.795
_exptl_absorpt_correction_type multi-scan
_exptl_absorpt_process_details '(SADABS; Bruker, 2005)'
_exptl_crystal_colour colourless
_exptl_crystal_density_diffrn 2.072
_exptl_crystal_description prism
_exptl_crystal_F_000 816
_exptl_crystal_size_max 0.260
_exptl_crystal_size_mid 0.140
_exptl_crystal_size_min 0.100
_refine_diff_density_max 1.334
_refine_diff_density_min -0.821
_refine_ls_extinction_method none
_refine_ls_goodness_of_fit_ref 1.038
_refine_ls_hydrogen_treatment refall
_refine_ls_matrix_type full
_refine_ls_number_parameters 424
_refine_ls_number_reflns 10912
_refine_ls_number_restraints 153
_refine_ls_restrained_S_all 1.033
_refine_ls_R_factor_all 0.0353
_refine_ls_R_factor_gt 0.0298
_refine_ls_shift/su_max 0.002
_refine_ls_shift/su_mean 0.000
_refine_ls_structure_factor_coef Fsqd
_refine_ls_weighting_details
;
 w=1/[\s^2^(Fo^2^)+(0.0439P)^2^+0.1396P]
 where P=(Fo^2^+2Fc^2^)/3
;
_refine_ls_weighting_scheme calc
_refine_ls_wR_factor_gt 0.0750
_refine_ls_wR_factor_ref 0.0772
_reflns_number_gt 9550
_reflns_number_total 10912
_reflns_threshold_expression I>2\s(I)
_cod_data_source_file qk2057sup1.cif
_cod_data_source_block I
_cod_database_code 2239181
_cod_database_fobs_code 2239181

loop_
_space_group_symop_operation_xyz
'x, y, z'
'-x, -y, -z'

loop_
_atom_site_type_symbol
_atom_site_label
_atom_site_fract_x
_atom_site_fract_y
_atom_site_fract_z
_atom_site_U_iso_or_equiv
_atom_site_adp_type
_atom_site_calc_flag
_atom_site_occupancy
P P1 0.22061(5) 0.62628(4) 0.20374(3) 0.01039(8) Uani d 1
C C1 0.23578(19) 0.57972(17) 0.33387(13) 0.0118(3) Uani d 1
C C2 0.1283(2) 0.63023(18) 0.40614(14) 0.0158(3) Uani d 1
H H2 0.054(2) 0.6956(19) 0.3883(19) 0.024(7) Uiso d 1
C C3 0.1375(2) 0.5875(2) 0.50599(15) 0.0193(4) Uani d 1
H H3 0.065(2) 0.623(2) 0.5528(16) 0.020(7) Uiso d 1
C C4 0.2531(2) 0.4930(2) 0.53479(16) 0.0208(4) Uani d 1
H H4 0.264(3) 0.464(3) 0.5999(12) 0.036(8) Uiso d 1
C C5 0.3586(2) 0.4403(2) 0.46351(16) 0.0199(4) Uani d 1
H H5 0.435(2) 0.3789(19) 0.4843(19) 0.021(7) Uiso d 1
C C6 0.3510(2) 0.48281(18) 0.36277(15) 0.0158(3) Uani d 1
H H6 0.420(2) 0.446(2) 0.3162(14) 0.010(5) Uiso d 1
C C7 0.1505(2) 0.50892(17) 0.16526(14) 0.0134(3) Uani d 1
C C8 0.2253(2) 0.43955(19) 0.09166(16) 0.0194(4) Uani d 1
H H8 0.3168(17) 0.451(2) 0.0619(18) 0.019(6) Uiso d 1
C C9 0.1600(3) 0.3527(2) 0.06445(18) 0.0245(4) Uani d 1
H H9 0.208(3) 0.308(2) 0.0141(16) 0.029(7) Uiso d 1
C C10 0.0227(3) 0.3377(2) 0.10923(17) 0.0227(4) Uani d 1
H H10 -0.029(3) 0.287(2) 0.090(2) 0.029(7) Uiso d 1
C C11 -0.0530(2) 0.4085(2) 0.18308(17) 0.0225(4) Uani d 1
H H11 -0.1430(19) 0.393(3) 0.215(2) 0.035(8) Uiso d 1
C C12 0.0113(2) 0.4928(2) 0.21135(16) 0.0188(4) Uani d 1
H H12 -0.043(3) 0.542(2) 0.2572(16) 0.025(7) Uiso d 1
C C13 0.09467(19) 0.77405(16) 0.18385(13) 0.0116(3) Uani d 1
C C14 0.0966(2) 0.87510(18) 0.23130(15) 0.0157(3) Uani d 1
H H14 0.156(2) 0.867(2) 0.2793(15) 0.015(6) Uiso d 1
C C15 0.0025(2) 0.99060(18) 0.20884(16) 0.0170(4) Uani d 1
H H15 -0.001(3) 1.0570(19) 0.2419(18) 0.023(7) Uiso d 1
C C16 -0.0912(2) 1.00599(18) 0.14058(16) 0.0176(4) Uani d 1
H H16 -0.161(2) 1.0804(18) 0.130(2) 0.027(7) Uiso d 1
C C17 -0.0919(2) 0.90590(19) 0.09336(15) 0.0167(4) Uani d 1
H H17 -0.151(3) 0.917(3) 0.0462(18) 0.038(8) Uiso d 1
C C18 0.0017(2) 0.79030(18) 0.11510(14) 0.0140(3) Uani d 1
H H18 0.001(3) 0.726(2) 0.081(2) 0.033(8) Uiso d 1
C C19 0.39365(19) 0.64217(17) 0.12875(14) 0.0124(3) Uani d 1
H H19A 0.452(2) 0.5643(16) 0.1463(18) 0.019(6) Uiso d 1
H H19B 0.374(3) 0.657(2) 0.0643(12) 0.021(7) Uiso d 1
C C20 0.44941(18) 0.75023(17) 0.14995(13) 0.0117(3) Uani d 1
C C21 0.40228(19) 0.87529(18) 0.10587(14) 0.0138(3) Uani d 1
F F1 0.31174(12) 0.90025(11) 0.03855(9) 0.0172(2) Uani d 1
C C22 0.4469(2) 0.97554(18) 0.12931(15) 0.0170(4) Uani d 1
F F2 0.39219(14) 1.09432(11) 0.08625(10) 0.0231(3) Uani d 1
C C23 0.5442(2) 0.9558(2) 0.19465(16) 0.0195(4) Uani d 1
H H23 0.577(2) 1.0179(18) 0.2150(18) 0.015(6) Uiso d 1
C C24 0.5952(2) 0.8316(2) 0.23629(15) 0.0188(4) Uani d 1
F F3 0.69239(14) 0.80545(14) 0.29958(10) 0.0262(3) Uani d 1
C C25 0.5492(2) 0.73121(18) 0.21507(14) 0.0151(3) Uani d 1
F F4 0.60278(13) 0.61239(11) 0.25752(10) 0.0202(2) Uani d 1
I I1 0.68637(2) 0.17750(2) 0.35932(2) 0.01447(3) Uani d 1
C C26 0.7339(2) 0.07462(18) 0.50522(15) 0.0153(3) Uani d 1
F F5 0.85788(14) 0.09688(12) 0.52343(10) 0.0218(3) Uani d 1
F F6 0.62843(14) 0.11632(12) 0.57682(9) 0.0215(3) Uani d 1
C C27 0.7486(2) -0.06934(19) 0.51369(15) 0.0163(3) Uani d 1
F F7 0.86111(13) -0.11245(12) 0.44721(9) 0.0208(2) Uani d 1
F F8 0.63051(13) -0.09436(12) 0.49073(10) 0.0203(2) Uani d 1
I I2 0.78089(2) -0.17193(2) 0.66122(2) 0.02326(4) Uani d 1
Br Br1 0.61475(2) 0.31789(2) 0.14415(2) 0.01496(4) Uani d 1

loop_
_atom_site_aniso_label
_atom_site_aniso_U_11
_atom_site_aniso_U_22
_atom_site_aniso_U_33
_atom_site_aniso_U_12
_atom_site_aniso_U_13
_atom_site_aniso_U_23
P1 0.01231(18) 0.00947(19) 0.00968(19) -0.00121(14) -0.00371(15) -0.00144(15)
C1 0.0150(7) 0.0117(7) 0.0099(7) -0.0031(6) -0.0044(6) -0.0022(6)
C2 0.0180(8) 0.0153(8) 0.0128(8) -0.0005(6) -0.0035(6) -0.0017(6)
C3 0.0225(9) 0.0212(9) 0.0122(8) -0.0002(7) -0.0022(7) -0.0031(7)
C4 0.0246(9) 0.0262(10) 0.0105(8) -0.0030(8) -0.0049(7) -0.0007(7)
C5 0.0198(9) 0.0208(9) 0.0164(9) 0.0015(7) -0.0064(7) 0.0002(7)
C6 0.0160(8) 0.0152(8) 0.0154(8) -0.0004(6) -0.0047(6) -0.0015(7)
C7 0.0172(8) 0.0111(7) 0.0131(8) -0.0030(6) -0.0061(6) -0.0009(6)
C8 0.0193(9) 0.0180(9) 0.0234(10) -0.0006(7) -0.0064(7) -0.0095(8)
C9 0.0304(11) 0.0173(9) 0.0296(12) -0.0007(8) -0.0110(9) -0.0116(8)
C10 0.0351(11) 0.0161(9) 0.0223(10) -0.0113(8) -0.0147(9) 0.0006(7)
C11 0.0286(10) 0.0239(10) 0.0193(10) -0.0164(8) -0.0057(8) 0.0014(8)
C12 0.0229(9) 0.0200(9) 0.0160(9) -0.0098(7) -0.0017(7) -0.0033(7)
C13 0.0127(7) 0.0096(7) 0.0117(8) -0.0003(6) -0.0023(6) -0.0011(6)
C14 0.0161(8) 0.0136(8) 0.0167(9) -0.0006(6) -0.0033(7) -0.0029(7)
C15 0.0184(8) 0.0115(8) 0.0192(9) -0.0016(6) 0.0012(7) -0.0036(7)
C16 0.0140(8) 0.0129(8) 0.0210(9) 0.0013(6) 0.0005(7) 0.0009(7)
C17 0.0142(8) 0.0174(9) 0.0165(9) -0.0002(6) -0.0054(7) 0.0009(7)
C18 0.0142(7) 0.0133(8) 0.0134(8) -0.0003(6) -0.0040(6) -0.0011(6)
C19 0.0149(7) 0.0116(7) 0.0104(7) -0.0011(6) -0.0039(6) -0.0015(6)
C20 0.0113(7) 0.0138(8) 0.0099(7) -0.0019(6) -0.0015(6) -0.0022(6)
C21 0.0121(7) 0.0165(8) 0.0117(8) -0.0024(6) -0.0011(6) -0.0008(6)
F1 0.0170(5) 0.0158(5) 0.0172(6) -0.0012(4) -0.0066(4) 0.0020(4)
C22 0.0186(8) 0.0122(8) 0.0184(9) -0.0043(6) 0.0027(7) -0.0024(7)
F2 0.0276(6) 0.0126(5) 0.0264(7) -0.0040(5) 0.0006(5) -0.0012(5)
C23 0.0198(9) 0.0219(10) 0.0192(9) -0.0099(7) 0.0036(7) -0.0082(8)
C24 0.0171(8) 0.0295(11) 0.0132(8) -0.0098(7) -0.0034(7) -0.0047(7)
F3 0.0260(7) 0.0381(8) 0.0212(7) -0.0136(6) -0.0116(5) -0.0045(6)
C25 0.0146(8) 0.0176(8) 0.0125(8) -0.0028(6) -0.0031(6) -0.0002(6)
F4 0.0214(6) 0.0188(6) 0.0208(6) -0.0026(4) -0.0123(5) 0.0029(5)
I1 0.01472(6) 0.01475(6) 0.01311(6) -0.00167(4) -0.00179(4) -0.00214(4)
C26 0.0162(8) 0.0151(8) 0.0141(8) -0.0015(6) -0.0035(6) -0.0020(6)
F5 0.0232(6) 0.0217(6) 0.0248(7) -0.0083(5) -0.0109(5) -0.0026(5)
F6 0.0267(6) 0.0208(6) 0.0135(6) 0.0010(5) 0.0009(5) -0.0046(5)
C27 0.0141(8) 0.0183(9) 0.0162(9) -0.0023(6) -0.0024(6) -0.0030(7)
F7 0.0197(6) 0.0216(6) 0.0192(6) 0.0011(5) -0.0004(5) -0.0071(5)
F8 0.0206(6) 0.0190(6) 0.0241(6) -0.0073(4) -0.0088(5) -0.0010(5)
I2 0.03227(8) 0.01838(7) 0.01800(7) -0.00200(5) -0.00925(5) 0.00110(5)
Br1 0.01754(8) 0.01333(8) 0.01289(8) 0.00093(6) -0.00445(6) -0.00218(6)

loop_
_atom_type_symbol
_atom_type_description
_atom_type_scat_dispersion_real
_atom_type_scat_dispersion_imag
_atom_type_scat_source
C C 0.0033 0.0016 'International Tables Vol C Tables 4.2.6.8 and 6.1.1.4'
H H 0.0000 0.0000 'International Tables Vol C Tables 4.2.6.8 and 6.1.1.4'
F F 0.0171 0.0103 'International Tables Vol C Tables 4.2.6.8 and 6.1.1.4'
P P 0.1023 0.0942 'International Tables Vol C Tables 4.2.6.8 and 6.1.1.4'
Br Br -0.2901 2.4595 'International Tables Vol C Tables 4.2.6.8 and 6.1.1.4'
I I -0.4742 1.8119 'International Tables Vol C Tables 4.2.6.8 and 6.1.1.4'

loop_
_geom_angle_atom_site_label_1
_geom_angle_atom_site_label_2
_geom_angle_atom_site_label_3
_geom_angle
C7 P1 C13 107.23(9)
C7 P1 C1 108.81(9)
C13 P1 C1 109.90(9)
C7 P1 C19 109.70(9)
C13 P1 C19 109.68(9)
C1 P1 C19 111.42(9)
C2 C1 C6 120.18(17)
C2 C1 P1 120.78(14)
C6 C1 P1 118.78(14)
C3 C2 C1 119.93(17)
C3 C2 H2 118.9(17)
C1 C2 H2 121.0(17)
C2 C3 C4 119.94(18)
C2 C3 H3 118.5(16)
C4 C3 H3 121.6(16)
C5 C4 C3 120.50(19)
C5 C4 H4 117(2)
C3 C4 H4 122(2)
C6 C5 C4 120.15(18)
C6 C5 H5 120.9(16)
C4 C5 H5 119.0(16)
C5 C6 C1 119.28(18)
C5 C6 H6 119.5(15)
C1 C6 H6 121.2(15)
C8 C7 C12 120.72(18)
C8 C7 P1 122.82(15)
C12 C7 P1 116.43(14)
C7 C8 C9 118.7(2)
C7 C8 H8 120.0(15)
C9 C8 H8 121.3(15)
C10 C9 C8 120.5(2)
C10 C9 H9 120.5(18)
C8 C9 H9 119.0(18)
C9 C10 C11 120.7(2)
C9 C10 H10 123.8(17)
C11 C10 H10 115.3(17)
C12 C11 C10 119.2(2)
C12 C11 H11 122.0(17)
C10 C11 H11 118.6(17)
C11 C12 C7 120.16(19)
C11 C12 H12 117.5(17)
C7 C12 H12 122.2(17)
C18 C13 C14 120.25(16)
C18 C13 P1 118.75(14)
C14 C13 P1 120.84(14)
C15 C14 C13 118.72(18)
C15 C14 H14 118.8(15)
C13 C14 H14 122.4(15)
C16 C15 C14 120.78(19)
C16 C15 H15 119.1(17)
C14 C15 H15 120.0(17)
C15 C16 C17 120.20(17)
C15 C16 H16 120.9(17)
C17 C16 H16 118.6(17)
C16 C17 C18 119.52(18)
C16 C17 H17 120.2(18)
C18 C17 H17 120.3(18)
C13 C18 C17 120.53(18)
C13 C18 H18 121.8(18)
C17 C18 H18 117.7(18)
C20 C19 P1 111.81(12)
C20 C19 H19A 112.2(16)
P1 C19 H19A 103.6(16)
C20 C19 H19B 111.5(16)
P1 C19 H19B 103.4(17)
H19A C19 H19B 114(2)
C21 C20 C25 116.27(17)
C21 C20 C19 121.35(16)
C25 C20 C19 122.37(16)
F1 C21 C22 118.80(17)
F1 C21 C20 119.61(17)
C22 C21 C20 121.59(18)
F2 C22 C23 120.42(18)
F2 C22 C21 118.00(19)
C23 C22 C21 121.58(18)
C22 C23 C24 117.24(19)
C22 C23 H23 126.3(15)
C24 C23 H23 116.5(15)
F3 C24 C25 118.05(19)
F3 C24 C23 120.27(19)
C25 C24 C23 121.68(19)
F4 C25 C24 119.11(17)
F4 C25 C20 119.30(17)
C24 C25 C20 121.58(18)
F6 C26 F5 107.16(16)
F6 C26 C27 109.03(16)
F5 C26 C27 108.36(15)
F6 C26 I1 109.67(12)
F5 C26 I1 110.37(13)
C27 C26 I1 112.11(14)
F8 C27 F7 107.53(16)
F8 C27 C26 109.93(16)
F7 C27 C26 108.98(16)
F8 C27 I2 108.64(13)
F7 C27 I2 108.96(12)
C26 C27 I2 112.67(14)

loop_
_geom_bond_atom_site_label_1
_geom_bond_atom_site_label_2
_geom_bond_distance
P1 C7 1.7917(19)
P1 C13 1.7920(18)
P1 C1 1.7922(19)
P1 C19 1.8153(19)
C1 C2 1.398(3)
C1 C6 1.405(2)
C2 C3 1.377(3)
C2 H2 0.920(14)
C3 C4 1.394(3)
C3 H3 0.932(14)
C4 C5 1.389(3)
C4 H4 0.909(14)
C5 C6 1.386(3)
C5 H5 0.924(14)
C6 H6 0.919(13)
C7 C8 1.388(3)
C7 C12 1.406(3)
C8 C9 1.399(3)
C8 H8 0.925(14)
C9 C10 1.382(3)
C9 H9 0.924(14)
C10 C11 1.402(3)
C10 H10 0.934(14)
C11 C12 1.375(3)
C11 H11 0.931(14)
C12 H12 0.921(14)
C13 C18 1.386(3)
C13 C14 1.404(3)
C14 C15 1.393(3)
C14 H14 0.935(14)
C15 C16 1.388(3)
C15 H15 0.926(14)
C16 C17 1.389(3)
C16 H16 0.936(14)
C17 C18 1.389(3)
C17 H17 0.920(14)
C18 H18 0.930(14)
C19 C20 1.507(3)
C19 H19A 0.921(13)
C19 H19B 0.920(14)
C20 C21 1.389(2)
C20 C25 1.394(3)
C21 F1 1.341(2)
C21 C22 1.383(3)
C22 F2 1.345(2)
C22 C23 1.376(3)
C23 C24 1.378(3)
C23 H23 0.922(13)
C24 F3 1.346(2)
C24 C25 1.378(3)
C25 F4 1.340(2)
I1 C26 2.175(2)
C26 F6 1.349(2)
C26 F5 1.351(2)
C26 C27 1.532(3)
C27 F8 1.338(2)
C27 F7 1.347(2)
C27 I2 2.159(2)

loop_
_geom_hbond_atom_site_label_D
_geom_hbond_atom_site_label_H
_geom_hbond_atom_site_label_A
_geom_hbond_site_symmetry_A
_geom_hbond_distance_DH
_geom_hbond_distance_HA
_geom_hbond_distance_DA
_geom_hbond_angle_DHA
C19 H19A Br1 . 0.921(19) 2.796(18) 3.6866(19) 162.8(19)
C19 H19B Br1 2_665 0.921(18) 2.825(16) 3.7263(19) 166(2)
C16 H16 Br1 1_465 0.936(14) 2.991(15) 3.910(2) 168(2)
C11 H11 Br1 1_455 0.931(14) 3.025(15) 3.725(2) 133(2)

loop_
_geom_torsion_atom_site_label_1
_geom_torsion_atom_site_label_2
_geom_torsion_atom_site_label_3
_geom_torsion_atom_site_label_4
_geom_torsion
C7 P1 C1 C2 -97.32(17)
C13 P1 C1 C2 19.81(18)
C19 P1 C1 C2 141.60(16)
C7 P1 C1 C6 76.88(17)
C13 P1 C1 C6 -165.98(15)
C19 P1 C1 C6 -44.20(18)
C6 C1 C2 C3 1.9(3)
P1 C1 C2 C3 175.99(16)
C1 C2 C3 C4 -0.7(3)
C2 C3 C4 C5 -0.7(3)
C3 C4 C5 C6 1.0(3)
C4 C5 C6 C1 0.2(3)
C2 C1 C6 C5 -1.6(3)
P1 C1 C6 C5 -175.86(16)
C13 P1 C7 C8 121.66(17)
C1 P1 C7 C8 -119.51(17)
C19 P1 C7 C8 2.62(19)
C13 P1 C7 C12 -56.18(17)
C1 P1 C7 C12 62.64(17)
C19 P1 C7 C12 -175.23(14)
C12 C7 C8 C9 -0.3(3)
P1 C7 C8 C9 -178.07(16)
C7 C8 C9 C10 0.9(3)
C8 C9 C10 C11 -0.5(3)
C9 C10 C11 C12 -0.5(3)
C10 C11 C12 C7 1.1(3)
C8 C7 C12 C11 -0.7(3)
P1 C7 C12 C11 177.23(16)
C7 P1 C13 C18 -22.55(18)
C1 P1 C13 C18 -140.67(15)
C19 P1 C13 C18 96.51(16)
C7 P1 C13 C14 162.02(15)
C1 P1 C13 C14 43.91(18)
C19 P1 C13 C14 -78.91(17)
C18 C13 C14 C15 0.8(3)
P1 C13 C14 C15 176.16(15)
C13 C14 C15 C16 -0.3(3)
C14 C15 C16 C17 -0.2(3)
C15 C16 C17 C18 0.1(3)
C14 C13 C18 C17 -0.9(3)
P1 C13 C18 C17 -176.34(15)
C16 C17 C18 C13 0.4(3)
C7 P1 C19 C20 173.43(12)
C13 P1 C19 C20 55.90(15)
C1 P1 C19 C20 -66.02(14)
P1 C19 C20 C21 -81.71(19)
P1 C19 C20 C25 97.62(18)
C25 C20 C21 F1 176.67(16)
C19 C20 C21 F1 -4.0(3)
C25 C20 C21 C22 -3.0(3)
C19 C20 C21 C22 176.32(17)
F1 C21 C22 F2 2.8(3)
C20 C21 C22 F2 -177.53(16)
F1 C21 C22 C23 -177.31(17)
C20 C21 C22 C23 2.4(3)
F2 C22 C23 C24 179.70(17)
C21 C22 C23 C24 -0.2(3)
C22 C23 C24 F3 178.92(18)
C22 C23 C24 C25 -1.1(3)
F3 C24 C25 F4 -0.2(3)
C23 C24 C25 F4 179.83(18)
F3 C24 C25 C20 -179.67(17)
C23 C24 C25 C20 0.4(3)
C21 C20 C25 F4 -177.76(16)
C19 C20 C25 F4 2.9(3)
C21 C20 C25 C24 1.7(3)
C19 C20 C25 C24 -177.67(17)
F6 C26 C27 F8 67.0(2)
F5 C26 C27 F8 -176.66(14)
I1 C26 C27 F8 -54.61(18)
F6 C26 C27 F7 -175.36(14)
F5 C26 C27 F7 -59.0(2)
I1 C26 C27 F7 63.01(18)
F6 C26 C27 I2 -54.30(18)
F5 C26 C27 I2 62.02(17)
I1 C26 C27 I2 -175.94(7)
